data_2231829
loop_
_publ_author_name
'Li, Tian-Le'

_publ_section_title
;
 [1-(1<i>H</i>-Imidazo[4,5-<i>f</i>][1,10]phenanthrolin-2-yl)naphthalen-2-ol-\k^2^<i>N</i>^7^,<i>N</i>^8^]diiodidomercury(II)
;
_journal_coeditor_code BT5643
_journal_issue 10
_journal_name_full 'Acta Crystallographica Section E'
_journal_page_first m1396
_journal_paper_doi 10.1107/S1600536811037160
_journal_volume 67
_journal_year 2011
_chemical_formula_iupac '[Hg I2 (C23 H14 N4 O)]'
_chemical_formula_moiety 'C23 H14 Hg I2 N4 O'
_chemical_formula_sum 'C23 H14 Hg I2 N4 O'
_chemical_formula_weight 816.77
_chemical_name_systematic
;
[1-(1<i>H</i>-Imidazo[4,5-<i>f</i>][1,10]phenanthrolin-2-yl)naphthalen-2-ol-
\k^2^<i>N</i>^7^,<i>N</i>^8^]diiodidomercury(II)
;
_space_group_IT_number 14
_symmetry_cell_setting monoclinic
_symmetry_space_group_name_Hall '-P 2ybc'
_symmetry_space_group_name_H-M 'P 1 21/c 1'
_atom_sites_solution_hydrogens geom
_atom_sites_solution_primary direct
_atom_sites_solution_secondary difmap
_audit_creation_method SHELXL-97
_cell_angle_alpha 90.00
_cell_angle_beta 94.4720(10)
_cell_angle_gamma 90.00
_cell_formula_units_Z 4
_cell_length_a 14.4271(10)
_cell_length_b 7.3026(5)
_cell_length_c 21.1337(15)
_cell_measurement_reflns_used 4351
_cell_measurement_temperature 293(2)
_cell_measurement_theta_max 26.02
_cell_measurement_theta_min 1.93
_cell_volume 2219.8(3)
_computing_cell_refinement 'SAINT (Bruker, 1997)'
_computing_data_collection 'SMART (Bruker, 1997)'
_computing_data_reduction 'SAINT (Bruker, 1997)'
_computing_molecular_graphics 'XP in SHELXTL (Sheldrick, 2008)'
_computing_publication_material 'SHELXL97 (Sheldrick, 2008)'
_computing_structure_refinement 'SHELXL97 (Sheldrick, 2008)'
_computing_structure_solution 'SHELXS97 (Sheldrick, 2008)'
_diffrn_ambient_temperature 293(2)
_diffrn_measured_fraction_theta_full 0.999
_diffrn_measured_fraction_theta_max 0.997
_diffrn_measurement_device_type 'Bruker SMART APEX'
_diffrn_measurement_method '\f and \w'
_diffrn_radiation_monochromator graphite
_diffrn_radiation_source 'fine-focus sealed tube'
_diffrn_radiation_type MoK\a
_diffrn_radiation_wavelength 0.71073
_diffrn_reflns_av_R_equivalents 0.0306
_diffrn_reflns_av_sigmaI/netI 0.0374
_diffrn_reflns_limit_h_max 17
_diffrn_reflns_limit_h_min -16
_diffrn_reflns_limit_k_max 9
_diffrn_reflns_limit_k_min -7
_diffrn_reflns_limit_l_max 26
_diffrn_reflns_limit_l_min -25
_diffrn_reflns_number 11586
_diffrn_reflns_theta_full 25.00
_diffrn_reflns_theta_max 26.02
_diffrn_reflns_theta_min 1.93
_diffrn_standards_decay_% 0
_diffrn_standards_interval_count 0
_diffrn_standards_interval_time 0
_diffrn_standards_number 0
_exptl_absorpt_coefficient_mu 9.739
_exptl_absorpt_correction_T_max 0.64
_exptl_absorpt_correction_T_min 0.41
_exptl_absorpt_correction_type multi-scan
_exptl_absorpt_process_details '(SADABS; Sheldrick, 1996)'
_exptl_crystal_colour 'pale yellow'
_exptl_crystal_density_diffrn 2.444
_exptl_crystal_density_method 'not measured'
_exptl_crystal_description block
_exptl_crystal_F_000 1496
_exptl_crystal_size_max 0.17
_exptl_crystal_size_mid 0.14
_exptl_crystal_size_min 0.12
_refine_diff_density_max 0.674
_refine_diff_density_min -0.838
_refine_ls_extinction_method none
_refine_ls_goodness_of_fit_ref 1.011
_refine_ls_hydrogen_treatment mixed
_refine_ls_matrix_type full
_refine_ls_number_parameters 284
_refine_ls_number_reflns 4351
_refine_ls_number_restraints 0
_refine_ls_restrained_S_all 1.011
_refine_ls_R_factor_all 0.0491
_refine_ls_R_factor_gt 0.0286
_refine_ls_shift/su_max 0.002
_refine_ls_shift/su_mean 0.000
_refine_ls_structure_factor_coef Fsqd
_refine_ls_weighting_details 'calc w=1/[\s^2^(Fo^2^)+(0.0207P)^2^+0.5359P] where P=(Fo^2^+2Fc^2^)/3'
_refine_ls_weighting_scheme calc
_refine_ls_wR_factor_gt 0.0517
_refine_ls_wR_factor_ref 0.0574
_reflns_number_gt 3217
_reflns_number_total 4351
_reflns_threshold_expression I>2\s(I)
_cod_data_source_file bt5643.cif
_cod_data_source_block I
_cod_original_sg_symbol_H-M 'P 21/c'
_cod_database_code 2231829
_cod_database_fobs_code 2231829

loop_
_symmetry_equiv_pos_as_xyz
'x, y, z'
'-x, y+1/2, -z+1/2'
'-x, -y, -z'
'x, -y-1/2, z-1/2'

loop_
_atom_site_type_symbol
_atom_site_label
_atom_site_fract_x
_atom_site_fract_y
_atom_site_fract_z
_atom_site_U_iso_or_equiv
_atom_site_adp_type
_atom_site_calc_flag
_atom_site_refinement_flags
_atom_site_occupancy
_atom_site_symmetry_multiplicity
C C2 0.8132(4) 0.3909(8) -0.2038(3) 0.0445(14) Uani d . 1 1
H H2 0.8549 0.3558 -0.2330 0.053 Uiso calc R 1 1
C C7 0.6301(4) 0.7203(7) 0.0288(2) 0.0479(15) Uani d . 1 1
H H7 0.6592 0.7552 0.0677 0.058 Uiso calc R 1 1
C C8 0.5367(4) 0.7611(8) 0.0162(2) 0.0465(14) Uani d . 1 1
H H8 0.5047 0.8245 0.0459 0.056 Uiso calc R 1 1
C C9 0.4920(4) 0.7077(7) -0.0400(2) 0.0387(13) Uani d . 1 1
H H9 0.4290 0.7309 -0.0488 0.046 Uiso calc R 1 1
C C10 0.5440(3) 0.6156(6) -0.0847(2) 0.0292(11) Uani d . 1 1
C C11 0.5070(3) 0.5568(6) -0.1458(2) 0.0291(11) Uani d . 1 1
C C13 0.4226(3) 0.4818(6) -0.2345(2) 0.0308(11) Uani d . 1 1
C C14 0.3454(3) 0.4641(7) -0.2832(2) 0.0344(12) Uani d . 1 1
C C15 0.3641(4) 0.5059(7) -0.3451(2) 0.0434(13) Uani d . 1 1
C C16 0.2540(4) 0.4097(8) -0.2700(3) 0.0424(14) Uani d . 1 1
C C17 0.2914(5) 0.5155(8) -0.3934(3) 0.0595(18) Uani d . 1 1
H H17 0.3039 0.5523 -0.4340 0.071 Uiso calc R 1 1
C C18 0.2032(5) 0.4714(8) -0.3811(3) 0.0593(18) Uani d . 1 1
H H18 0.1557 0.4787 -0.4133 0.071 Uiso calc R 1 1
C C19 0.1830(4) 0.4155(8) -0.3208(3) 0.0546(17) Uani d . 1 1
C C20 0.0924(5) 0.3593(10) -0.3092(4) 0.083(2) Uani d . 1 1
H H20 0.0451 0.3663 -0.3416 0.099 Uiso calc R 1 1
C C21 0.0735(5) 0.2951(11) -0.2514(5) 0.090(3) Uani d . 1 1
H H21 0.0131 0.2589 -0.2448 0.108 Uiso calc R 1 1
C C22 0.1429(5) 0.2820(10) -0.2013(3) 0.075(2) Uani d . 1 1
H H22 0.1294 0.2351 -0.1621 0.091 Uiso calc R 1 1
C C23 0.2314(4) 0.3399(8) -0.2110(3) 0.0563(17) Uani d . 1 1
H H23 0.2775 0.3327 -0.1778 0.068 Uiso calc R 1 1
N N3 0.4179(3) 0.5490(5) -0.17388(18) 0.0316(10) Uani d . 1 1
H H3A 0.3681 0.5804 -0.1567 0.038 Uiso calc R 1 1
O O1 0.4506(3) 0.5473(6) -0.36141(19) 0.0563(11) Uani d . 1 1
H H1A 0.488(5) 0.518(10) -0.326(4) 0.12(3) Uiso d . 1 1
C C1 0.8439(4) 0.4232(8) -0.1411(3) 0.0466(14) Uani d . 1 1
H H1 0.9066 0.4048 -0.1290 0.056 Uiso calc R 1 1
C C3 0.7213(4) 0.4112(7) -0.2222(2) 0.0395(13) Uani d . 1 1
H H3 0.6990 0.3871 -0.2639 0.047 Uiso calc R 1 1
C C4 0.6609(3) 0.4691(6) -0.1774(2) 0.0313(11) Uani d . 1 1
C C5 0.6970(3) 0.5071(6) -0.1156(2) 0.0323(11) Uani d . 1 1
C C6 0.6386(3) 0.5855(6) -0.0694(2) 0.0298(11) Uani d . 1 1
C C12 0.5631(3) 0.4922(6) -0.1909(2) 0.0301(11) Uani d . 1 1
N N1 0.6800(3) 0.6338(6) -0.01211(19) 0.0390(11) Uani d . 1 1
N N2 0.7895(3) 0.4787(5) -0.09743(19) 0.0375(10) Uani d . 1 1
N N4 0.5108(3) 0.4486(5) -0.24611(18) 0.0316(10) Uani d . 1 1
Hg Hg1 0.837535(16) 0.50252(3) 0.013119(11) 0.05187(8) Uani d . 1 1
I I1 0.78377(3) 0.23045(5) 0.087966(19) 0.05635(12) Uani d . 1 1
I I2 0.96077(3) 0.77042(5) 0.026201(19) 0.05224(12) Uani d . 1 1

loop_
_atom_site_aniso_label
_atom_site_aniso_U_11
_atom_site_aniso_U_22
_atom_site_aniso_U_33
_atom_site_aniso_U_12
_atom_site_aniso_U_13
_atom_site_aniso_U_23
C2 0.039(3) 0.053(4) 0.043(3) 0.006(3) 0.014(3) 0.005(3)
C7 0.070(4) 0.047(4) 0.026(3) -0.011(3) 0.003(3) -0.006(3)
C8 0.064(4) 0.047(4) 0.029(3) 0.001(3) 0.010(3) -0.004(3)
C9 0.041(3) 0.041(3) 0.035(3) 0.005(2) 0.013(2) 0.003(3)
C10 0.035(3) 0.026(3) 0.027(3) -0.002(2) 0.003(2) 0.004(2)
C11 0.029(3) 0.033(3) 0.025(3) 0.000(2) 0.003(2) 0.001(2)
C13 0.042(3) 0.026(3) 0.025(2) -0.003(2) 0.005(2) 0.002(2)
C14 0.040(3) 0.037(3) 0.026(3) 0.000(2) 0.002(2) -0.003(2)
C15 0.060(4) 0.033(3) 0.035(3) 0.006(3) -0.007(3) -0.003(3)
C16 0.037(3) 0.044(3) 0.046(3) 0.007(3) 0.000(3) -0.015(3)
C17 0.099(6) 0.042(4) 0.034(3) 0.013(4) -0.015(3) -0.005(3)
C18 0.073(5) 0.049(4) 0.050(4) 0.018(3) -0.029(3) -0.016(3)
C19 0.046(4) 0.044(4) 0.070(5) 0.015(3) -0.020(3) -0.021(3)
C20 0.043(5) 0.086(6) 0.115(7) 0.014(4) -0.016(4) -0.039(5)
C21 0.037(4) 0.095(6) 0.140(8) -0.002(4) 0.018(5) -0.048(6)
C22 0.060(5) 0.094(6) 0.077(5) -0.018(4) 0.033(4) -0.033(4)
C23 0.049(4) 0.071(4) 0.051(4) -0.009(3) 0.013(3) -0.024(3)
N3 0.035(2) 0.034(2) 0.026(2) -0.0019(18) 0.0057(18) -0.0040(18)
O1 0.071(3) 0.066(3) 0.033(2) -0.006(2) 0.012(2) 0.001(2)
C1 0.029(3) 0.058(4) 0.052(4) 0.003(3) 0.004(3) 0.007(3)
C3 0.042(3) 0.042(3) 0.035(3) 0.004(2) 0.005(3) -0.001(3)
C4 0.033(3) 0.030(3) 0.031(3) 0.000(2) 0.006(2) 0.002(2)
C5 0.034(3) 0.024(3) 0.038(3) -0.002(2) 0.002(2) 0.003(2)
C6 0.039(3) 0.027(3) 0.024(3) -0.006(2) 0.002(2) 0.006(2)
C12 0.034(3) 0.028(3) 0.028(3) -0.002(2) 0.002(2) 0.001(2)
N1 0.047(3) 0.038(3) 0.031(2) -0.006(2) -0.004(2) 0.003(2)
N2 0.032(2) 0.040(3) 0.040(2) 0.000(2) -0.0001(19) 0.004(2)
N4 0.033(2) 0.037(2) 0.025(2) -0.0007(18) 0.0039(18) -0.0021(18)
Hg1 0.04968(14) 0.05769(16) 0.04649(14) -0.01629(12) -0.00742(10) 0.00740(13)
I1 0.0555(2) 0.0551(3) 0.0607(3) 0.00396(19) 0.0187(2) 0.0143(2)
I2 0.0464(2) 0.0458(2) 0.0623(3) -0.00957(18) -0.00981(18) 0.0071(2)

loop_
_atom_type_symbol
_atom_type_description
_atom_type_scat_dispersion_real
_atom_type_scat_dispersion_imag
_atom_type_scat_source
C C 0.0033 0.0016 'International Tables Vol C Tables 4.2.6.8 and 6.1.1.4'
H H 0.0000 0.0000 'International Tables Vol C Tables 4.2.6.8 and 6.1.1.4'
N N 0.0061 0.0033 'International Tables Vol C Tables 4.2.6.8 and 6.1.1.4'
O O 0.0106 0.0060 'International Tables Vol C Tables 4.2.6.8 and 6.1.1.4'
Hg Hg -2.3894 9.2266 'International Tables Vol C Tables 4.2.6.8 and 6.1.1.4'
I I -0.4742 1.8119 'International Tables Vol C Tables 4.2.6.8 and 6.1.1.4'

loop_
_geom_angle_atom_site_label_1
_geom_angle_atom_site_label_2
_geom_angle_atom_site_label_3
_geom_angle
C3 C2 C1 119.2(5)
C3 C2 H2 120.4
C1 C2 H2 120.4
N1 C7 C8 123.2(5)
N1 C7 H7 118.4
C8 C7 H7 118.4
C9 C8 C7 119.4(5)
C9 C8 H8 120.3
C7 C8 H8 120.3
C8 C9 C10 118.5(5)
C8 C9 H9 120.8
C10 C9 H9 120.8
C6 C10 C9 118.6(5)
C6 C10 C11 116.9(4)
C9 C10 C11 124.5(4)
N3 C11 C12 105.5(4)
N3 C11 C10 132.4(4)
C12 C11 C10 122.1(4)
N4 C13 N3 110.6(4)
N4 C13 C14 122.6(4)
N3 C13 C14 126.5(4)
C15 C14 C16 119.7(5)
C15 C14 C13 116.7(4)
C16 C14 C13 123.6(4)
O1 C15 C14 122.6(5)
O1 C15 C17 117.0(5)
C14 C15 C17 120.3(6)
C23 C16 C19 118.4(5)
C23 C16 C14 123.7(5)
C19 C16 C14 117.8(5)
C18 C17 C15 120.4(6)
C18 C17 H17 119.8
C15 C17 H17 119.8
C17 C18 C19 120.8(6)
C17 C18 H18 119.6
C19 C18 H18 119.6
C18 C19 C20 120.6(6)
C18 C19 C16 120.6(6)
C20 C19 C16 118.8(7)
C21 C20 C19 120.8(7)
C21 C20 H20 119.6
C19 C20 H20 119.6
C20 C21 C22 121.4(7)
C20 C21 H21 119.3
C22 C21 H21 119.3
C23 C22 C21 118.9(7)
C23 C22 H22 120.6
C21 C22 H22 120.6
C22 C23 C16 121.7(6)
C22 C23 H23 119.2
C16 C23 H23 119.2
C11 N3 C13 107.6(4)
C11 N3 H3A 126.2
C13 N3 H3A 126.2
C15 O1 H1A 103(5)
N2 C1 C2 123.9(5)
N2 C1 H1 118.1
C2 C1 H1 118.1
C2 C3 C4 118.9(5)
C2 C3 H3 120.5
C4 C3 H3 120.5
C5 C4 C3 119.0(4)
C5 C4 C12 117.1(4)
C3 C4 C12 123.9(5)
N2 C5 C4 121.1(4)
N2 C5 C6 118.1(4)
C4 C5 C6 120.8(4)
N1 C6 C10 121.4(5)
N1 C6 C5 117.7(4)
C10 C6 C5 120.9(4)
N4 C12 C11 110.6(4)
N4 C12 C4 127.6(4)
C11 C12 C4 121.7(4)
C7 N1 C6 118.8(5)
C7 N1 Hg1 125.3(3)
C6 N1 Hg1 115.0(3)
C1 N2 C5 117.9(4)
C1 N2 Hg1 124.2(3)
C5 N2 Hg1 117.6(3)
C13 N4 C12 105.6(4)
N2 Hg1 N1 68.14(14)
N2 Hg1 I2 107.31(9)
N1 Hg1 I2 109.47(10)
N2 Hg1 I1 116.46(9)
N1 Hg1 I1 96.33(9)
I2 Hg1 I1 135.010(15)

loop_
_geom_bond_atom_site_label_1
_geom_bond_atom_site_label_2
_geom_bond_distance
C2 C3 1.361(7)
C2 C1 1.385(7)
C2 H2 0.9300
C7 N1 1.327(6)
C7 C8 1.385(8)
C7 H7 0.9300
C8 C9 1.363(7)
C8 H8 0.9300
C9 C10 1.420(6)
C9 H9 0.9300
C10 C6 1.396(6)
C10 C11 1.425(6)
C11 N3 1.375(6)
C11 C12 1.381(6)
C13 N4 1.337(6)
C13 N3 1.378(6)
C13 C14 1.463(6)
C14 C15 1.391(7)
C14 C16 1.425(7)
C15 O1 1.355(7)
C15 C17 1.407(8)
C16 C23 1.409(8)
C16 C19 1.425(7)
C17 C18 1.358(9)
C17 H17 0.9300
C18 C19 1.389(9)
C18 H18 0.9300
C19 C20 1.410(9)
C20 C21 1.357(11)
C20 H20 0.9300
C21 C22 1.403(10)
C21 H21 0.9300
C22 C23 1.375(8)
C22 H22 0.9300
C23 H23 0.9300
N3 H3A 0.8600
O1 H1A 0.91(8)
C1 N2 1.322(6)
C1 H1 0.9300
C3 C4 1.402(6)
C3 H3 0.9300
C4 C5 1.396(7)
C4 C12 1.427(6)
C5 N2 1.374(6)
C5 C6 1.456(6)
C6 N1 1.354(6)
C12 N4 1.376(6)
N1 Hg1 2.486(4)
N2 Hg1 2.391(4)
Hg1 I2 2.6435(4)
Hg1 I1 2.6912(5)

loop_
_geom_hbond_atom_site_label_D
_geom_hbond_atom_site_label_H
_geom_hbond_atom_site_label_A
_geom_hbond_site_symmetry_A
_geom_hbond_distance_DH
_geom_hbond_distance_HA
_geom_hbond_distance_DA
_geom_hbond_angle_DHA
N3 H3A I1 3_665 0.86 3.05 3.896(4) 167.2
O1 H1A N4 . 0.91(8) 1.77(8) 2.623(6) 155(7)
